data_4088528
loop_
_publ_author_name
'Logan, Jessamyn R.'
'Piers, Warren E.'
'Borau-Garcia, Javier'
'Spasyuk, Denis M.'

_publ_section_title
;
 Ligand Attachment Chemistry in the Preparation of PCsp3P and PCsp2P
 Complexes of Rhodium
;
_journal_issue 9
_journal_name_full Organometallics
_journal_page_first 1279
_journal_paper_doi 10.1021/acs.organomet.6b00155
_journal_volume 35
_journal_year 2016
_chemical_formula_moiety ' C29 H46 Cl P2 Rh'
_chemical_formula_sum 'C29 H46 Cl P2 Rh'
_chemical_formula_weight 594.96
_space_group_crystal_system orthorhombic
_space_group_IT_number 29
_space_group_name_Hall 'P 2c -2ac'
_space_group_name_H-M_alt 'P c a 21'
_atom_sites_solution_hydrogens mixed
_audit_creation_method SHELXL-2013
_cell_angle_alpha 90
_cell_angle_beta 90
_cell_angle_gamma 90
_cell_formula_units_Z 4
_cell_length_a 17.469
_cell_length_b 12.732
_cell_length_c 15.832
_cell_measurement_reflns_used 9000
_cell_measurement_temperature 173(2)
_cell_measurement_theta_max 66.71
_cell_measurement_theta_min 4.30
_cell_volume 3521.279
_computing_cell_refinement 'Bruker SAINT'
_computing_data_collection 'Bruker APEX2'
_computing_data_reduction 'Bruker SAINT'
_computing_molecular_graphics 'Bruker SHELXTL'
_computing_publication_material 'LinXTL v.  5.1.0'
_computing_structure_refinement 'SHELXL-2013 (Sheldrick 2013)'
_computing_structure_solution 'SHELXS-97 (Sheldrick 2008)'
_diffrn_ambient_temperature 173(2)
_diffrn_measured_fraction_theta_full 0.977
_diffrn_measured_fraction_theta_max 0.995
_diffrn_measurement_device_type 'Bruker APEX-II CCD'
_diffrn_measurement_method '\f and \w scans'
_diffrn_radiation_type CuK\a
_diffrn_radiation_wavelength 1.54178
_diffrn_reflns_av_R_equivalents 0.0273
_diffrn_reflns_av_unetI/netI 0.0347
_diffrn_reflns_Laue_measured_fraction_full 0.977
_diffrn_reflns_Laue_measured_fraction_max 0.995
_diffrn_reflns_limit_h_max 20
_diffrn_reflns_limit_h_min -20
_diffrn_reflns_limit_k_max 15
_diffrn_reflns_limit_k_min -15
_diffrn_reflns_limit_l_max 18
_diffrn_reflns_limit_l_min -15
_diffrn_reflns_number 22341
_diffrn_reflns_point_group_measured_fraction_full 0.977
_diffrn_reflns_point_group_measured_fraction_max 0.995
_diffrn_reflns_theta_full 67.679
_diffrn_reflns_theta_max 66.780
_diffrn_reflns_theta_min 3.471
_exptl_absorpt_coefficient_mu 5.559
_exptl_absorpt_correction_T_max 0.7528
_exptl_absorpt_correction_T_min 0.6175
_exptl_absorpt_correction_type multi-scan
_exptl_absorpt_process_details 'Sadabs (Sheldrick, 1996)'
_exptl_crystal_colour Yellow
_exptl_crystal_density_diffrn 1.122
_exptl_crystal_density_method 'not measured'
_exptl_crystal_description block
_exptl_crystal_F_000 1248
_exptl_crystal_size_max 0.25
_exptl_crystal_size_mid 0.20
_exptl_crystal_size_min 0.20
_platon_squeeze_details
;

;
_refine_diff_density_max 0.374
_refine_diff_density_min -0.320
_refine_diff_density_rms 0.054
_refine_ls_abs_structure_details
;
 Refined as an inversion twin.
;
_refine_ls_abs_structure_Flack 0.041(9)
_refine_ls_extinction_method none
_refine_ls_goodness_of_fit_ref 1.019
_refine_ls_hydrogen_treatment mixed
_refine_ls_matrix_type full
_refine_ls_number_parameters 315
_refine_ls_number_reflns 5345
_refine_ls_number_restraints 1
_refine_ls_restrained_S_all 1.019
_refine_ls_R_factor_all 0.0247
_refine_ls_R_factor_gt 0.0241
_refine_ls_shift/su_max 0.000
_refine_ls_shift/su_mean 0.000
_refine_ls_structure_factor_coef Fsqd
_refine_ls_weighting_details 'w=1/[\s^2^(Fo^2^)+(0.0360P)^2^+0.6938P] where P=(Fo^2^+2Fc^2^)/3'
_refine_ls_weighting_scheme calc
_refine_ls_wR_factor_gt 0.0611
_refine_ls_wR_factor_ref 0.0614
_reflns_Friedel_coverage 0.921
_reflns_Friedel_fraction_full 0.976
_reflns_Friedel_fraction_max 0.995
_reflns_number_gt 5206
_reflns_number_total 5345
_reflns_threshold_expression 'I > 2\s(I)'
_cod_data_source_file om6b00155_si_002.cif
_cod_data_source_block 4_Cl_trans
_cod_original_cell_volume 3521.3
_cod_database_code 4088528
_shelx_space_group_comment
;
The symmetry employed for this shelxl refinement is uniquely defined
by the following loop, which should always be used as a source of
symmetry information in preference to the above space-group names.
They are only intended as comments.
;
_shelxl_version_number 2013-4

loop_
_space_group_symop_operation_xyz
'x, y, z'
'-x, -y, z+1/2'
'-x+1/2, y, z+1/2'
'x+1/2, -y, z'

loop_
_atom_site_label
_atom_site_type_symbol
_atom_site_fract_x
_atom_site_fract_y
_atom_site_fract_z
_atom_site_U_iso_or_equiv
_atom_site_adp_type
_atom_site_occupancy
_atom_site_site_symmetry_order
_atom_site_calc_flag
_atom_site_refinement_flags_posn
_atom_site_refinement_flags_adp
C1 C 0.0339(2) 0.1971(3) 0.8723(3) 0.0263(8) Uani 1 1 d . .
H1 H -0.0195 0.2090 0.8928 0.032 Uiso 1 1 calc R U
C2 C 0.02860(19) 0.2161(3) 0.7774(3) 0.0220(7) Uani 1 1 d . .
C3 C 0.01865(19) 0.3209(3) 0.7502(2) 0.0208(7) Uani 1 1 d . .
C4 C 0.0003(2) 0.3423(3) 0.6671(3) 0.0283(8) Uani 1 1 d . .
H4 H -0.0099 0.4126 0.6504 0.034 Uiso 1 1 calc R U
C5 C -0.0034(2) 0.2617(3) 0.6074(3) 0.0315(8) Uani 1 1 d . .
H5 H -0.0167 0.2765 0.5504 0.038 Uiso 1 1 calc R U
C6 C 0.0125(2) 0.1603(3) 0.6322(3) 0.0312(8) Uani 1 1 d . .
H6 H 0.0133 0.1056 0.5914 0.037 Uiso 1 1 calc R U
C7 C 0.0273(2) 0.1375(3) 0.7164(3) 0.0283(8) Uani 1 1 d . .
H7 H 0.0368 0.0668 0.7326 0.034 Uiso 1 1 calc R U
C8 C 0.1222(2) 0.5030(3) 0.7740(3) 0.0305(8) Uani 1 1 d . .
C9 C 0.1769(2) 0.4285(4) 0.7277(3) 0.0403(10) Uani 1 1 d . .
H9A H 0.2187 0.4691 0.7025 0.061 Uiso 1 1 calc R U
H9B H 0.1489 0.3912 0.6832 0.061 Uiso 1 1 calc R U
H9C H 0.1980 0.3776 0.7679 0.061 Uiso 1 1 calc R U
C10 C 0.1689(2) 0.5596(3) 0.8418(3) 0.0417(10) Uani 1 1 d . .
H10A H 0.1942 0.5077 0.8780 0.063 Uiso 1 1 calc R U
H10B H 0.1348 0.6033 0.8762 0.063 Uiso 1 1 calc R U
H10C H 0.2076 0.6040 0.8148 0.063 Uiso 1 1 calc R U
C11 C 0.0907(3) 0.5820(4) 0.7102(4) 0.0473(12) Uani 1 1 d . .
H11A H 0.0568 0.6317 0.7391 0.071 Uiso 1 1 calc R U
H11B H 0.0618 0.5447 0.6664 0.071 Uiso 1 1 calc R U
H11C H 0.1332 0.6204 0.6841 0.071 Uiso 1 1 calc R U
C12 C -0.0419(2) 0.4962(3) 0.8539(3) 0.0344(9) Uani 1 1 d . .
C13 C -0.0882(3) 0.4254(4) 0.9127(4) 0.0503(14) Uani 1 1 d . .
H13A H -0.1333 0.4636 0.9331 0.075 Uiso 1 1 calc R U
H13B H -0.0564 0.4046 0.9609 0.075 Uiso 1 1 calc R U
H13C H -0.1046 0.3626 0.8819 0.075 Uiso 1 1 calc R U
C14 C -0.0915(2) 0.5247(4) 0.7789(4) 0.0461(12) Uani 1 1 d . .
H14A H -0.1133 0.4606 0.7544 0.069 Uiso 1 1 calc R U
H14B H -0.0604 0.5607 0.7363 0.069 Uiso 1 1 calc R U
H14C H -0.1330 0.5711 0.7974 0.069 Uiso 1 1 calc R U
C15 C -0.0183(3) 0.5963(4) 0.9025(4) 0.0535(14) Uani 1 1 d . .
H15A H 0.0014 0.6486 0.8626 0.080 Uiso 1 1 calc R U
H15B H 0.0216 0.5788 0.9437 0.080 Uiso 1 1 calc R U
H15C H -0.0630 0.6250 0.9320 0.080 Uiso 1 1 calc R U
C16 C 0.0510(2) 0.0845(3) 0.8982(3) 0.0252(7) Uani 1 1 d . .
C21 C 0.0028(2) 0.0029(3) 0.8716(3) 0.0325(8) Uani 1 1 d . .
H21 H -0.0426 0.0190 0.8412 0.039 Uiso 1 1 calc R U
C20 C 0.0206(3) -0.1008(3) 0.8891(3) 0.0343(9) Uani 1 1 d . .
H20 H -0.0119 -0.1556 0.8699 0.041 Uiso 1 1 calc R U
C19 C 0.0852(2) -0.1243(3) 0.9342(4) 0.0333(8) Uani 1 1 d . .
H19 H 0.0994 -0.1956 0.9422 0.040 Uiso 1 1 calc R U
C18 C 0.1297(2) -0.0461(3) 0.9679(3) 0.0281(8) Uani 1 1 d . .
H18 H 0.1724 -0.0633 1.0024 0.034 Uiso 1 1 calc R U
C17 C 0.11186(19) 0.0603(3) 0.9513(2) 0.0204(8) Uani 1 1 d . .
C22 C 0.2615(2) 0.1668(4) 0.9837(3) 0.0354(10) Uani 1 1 d . .
C23 C 0.2733(3) 0.1367(5) 0.8909(4) 0.0502(13) Uani 1 1 d . .
H23A H 0.2449 0.1856 0.8547 0.075 Uiso 1 1 calc R U
H23B H 0.2545 0.0651 0.8815 0.075 Uiso 1 1 calc R U
H23C H 0.3279 0.1401 0.8770 0.075 Uiso 1 1 calc R U
C24 C 0.3042(2) 0.0870(4) 1.0389(4) 0.0524(13) Uani 1 1 d . .
H24A H 0.3584 0.0855 1.0228 0.079 Uiso 1 1 calc R U
H24B H 0.2818 0.0171 1.0309 0.079 Uiso 1 1 calc R U
H24C H 0.2997 0.1073 1.0984 0.079 Uiso 1 1 calc R U
C25 C 0.2939(3) 0.2771(5) 0.9984(4) 0.0585(14) Uani 1 1 d . .
H25A H 0.2849 0.2979 1.0571 0.088 Uiso 1 1 calc R U
H25B H 0.2685 0.3269 0.9604 0.088 Uiso 1 1 calc R U
H25C H 0.3491 0.2769 0.9870 0.088 Uiso 1 1 calc R U
C26 C 0.1297(2) 0.1573(3) 1.1181(2) 0.0275(7) Uani 1 1 d . .
C27 C 0.1438(3) 0.0481(3) 1.1556(3) 0.0343(9) Uani 1 1 d . .
H27A H 0.1984 0.0312 1.1520 0.051 Uiso 1 1 calc R U
H27B H 0.1143 -0.0042 1.1238 0.051 Uiso 1 1 calc R U
H27C H 0.1276 0.0474 1.2148 0.051 Uiso 1 1 calc R U
C28 C 0.1735(3) 0.2386(3) 1.1704(3) 0.0446(11) Uani 1 1 d . .
H28A H 0.1523 0.2409 1.2277 0.067 Uiso 1 1 calc R U
H28B H 0.1684 0.3079 1.1441 0.067 Uiso 1 1 calc R U
H28C H 0.2277 0.2191 1.1729 0.067 Uiso 1 1 calc R U
C29 C 0.0440(3) 0.1802(4) 1.1217(3) 0.0430(11) Uani 1 1 d . .
H29A H 0.0247 0.1649 1.1785 0.064 Uiso 1 1 calc R U
H29B H 0.0172 0.1361 1.0805 0.064 Uiso 1 1 calc R U
H29C H 0.0350 0.2544 1.1085 0.064 Uiso 1 1 calc R U
Cl1 Cl 0.11038(9) 0.44807(8) 1.03908(8) 0.0522(3) Uani 1 1 d . .
P1 P 0.04688(5) 0.41877(6) 0.82870(6) 0.01960(17) Uani 1 1 d . .
P2 P 0.15516(5) 0.17433(6) 1.00272(6) 0.01991(17) Uani 1 1 d . .
Rh1 Rh 0.09701(2) 0.31146(2) 0.93351(2) 0.01967(8) Uani 1 1 d . .
H1M H 0.136(2) 0.296(3) 0.890(3) 0.018(10) Uiso 1 1 d . .

loop_
_atom_site_aniso_label
_atom_site_aniso_U_11
_atom_site_aniso_U_22
_atom_site_aniso_U_33
_atom_site_aniso_U_23
_atom_site_aniso_U_13
_atom_site_aniso_U_12
C1 0.0371(19) 0.0172(16) 0.025(2) -0.0024(13) -0.0071(16) -0.0030(13)
C2 0.0229(16) 0.0180(15) 0.025(2) 0.0033(14) -0.0054(14) -0.0009(13)
C3 0.0210(15) 0.0191(16) 0.022(2) -0.0009(12) -0.0005(13) 0.0005(11)
C4 0.0364(19) 0.0239(17) 0.024(2) 0.0092(15) -0.0079(15) -0.0048(14)
C5 0.039(2) 0.037(2) 0.0193(19) 0.0054(15) -0.0049(15) -0.0084(16)
C6 0.0344(19) 0.035(2) 0.024(2) -0.0072(16) -0.0002(15) -0.0072(16)
C7 0.0354(19) 0.0202(17) 0.029(2) -0.0008(15) -0.0061(16) 0.0015(14)
C8 0.0363(19) 0.0229(17) 0.032(2) 0.0065(16) 0.0016(17) -0.0101(15)
C9 0.038(2) 0.044(2) 0.039(3) 0.0008(19) 0.0118(18) -0.0084(18)
C10 0.043(2) 0.0277(19) 0.054(3) -0.0011(19) -0.005(2) -0.0121(16)
C11 0.055(3) 0.037(2) 0.050(3) 0.020(2) -0.004(2) -0.0146(19)
C12 0.0326(18) 0.0278(19) 0.043(3) -0.0071(17) 0.0023(17) 0.0094(15)
C13 0.042(2) 0.049(3) 0.060(4) 0.003(2) 0.019(2) 0.0074(18)
C14 0.037(2) 0.037(2) 0.064(4) 0.005(2) -0.009(2) 0.0108(17)
C15 0.055(3) 0.035(2) 0.070(4) -0.024(2) 0.003(2) 0.015(2)
C16 0.0326(18) 0.0187(16) 0.0243(18) 0.0005(13) -0.0030(14) -0.0002(13)
C21 0.0350(19) 0.0252(18) 0.037(2) 0.0015(16) -0.0076(17) -0.0044(15)
C20 0.048(2) 0.0197(17) 0.035(2) -0.0015(15) 0.0037(18) -0.0091(15)
C19 0.051(2) 0.0188(15) 0.0297(19) 0.007(2) 0.008(2) 0.0009(13)
C18 0.0362(19) 0.0202(17) 0.0277(19) 0.0053(14) 0.0018(15) 0.0067(14)
C17 0.0271(15) 0.0170(14) 0.017(2) 0.0053(13) 0.0016(12) -0.0004(12)
C22 0.0251(19) 0.041(2) 0.040(3) 0.0175(19) -0.0019(16) -0.0029(17)
C23 0.034(2) 0.064(3) 0.052(3) 0.011(3) 0.015(2) 0.006(2)
C24 0.0252(19) 0.062(3) 0.070(4) 0.030(3) -0.005(2) 0.0019(19)
C25 0.044(3) 0.062(3) 0.070(4) 0.018(3) -0.006(2) -0.029(2)
C26 0.037(2) 0.0288(18) 0.0163(18) 0.0014(15) -0.0001(15) -0.0028(15)
C27 0.050(2) 0.0289(19) 0.024(2) 0.0087(16) -0.0022(17) -0.0029(16)
C28 0.075(3) 0.030(2) 0.028(2) -0.0002(17) -0.017(2) -0.009(2)
C29 0.048(3) 0.052(3) 0.029(3) 0.0051(19) 0.012(2) 0.010(2)
Cl1 0.1023(9) 0.0269(5) 0.0275(6) -0.0089(4) -0.0148(6) 0.0038(5)
P1 0.0259(4) 0.0118(3) 0.0211(5) 0.0011(3) -0.0005(3) 0.0016(3)
P2 0.0227(4) 0.0199(4) 0.0171(4) 0.0041(3) -0.0021(3) -0.0027(3)
Rh1 0.02798(12) 0.01396(12) 0.01705(14) 0.00000(11) -0.00258(12) -0.00186(7)

loop_
_atom_type_symbol
_atom_type_description
_atom_type_scat_dispersion_real
_atom_type_scat_dispersion_imag
_atom_type_scat_source
C C 0.0181 0.0091 'International Tables Vol C Tables 4.2.6.8 and 6.1.1.4'
H H 0.0000 0.0000 'International Tables Vol C Tables 4.2.6.8 and 6.1.1.4'
P P 0.2955 0.4335 'International Tables Vol C Tables 4.2.6.8 and 6.1.1.4'
Rh Rh 0.0927 3.6045 'International Tables Vol C Tables 4.2.6.8 and 6.1.1.4'
Cl Cl 0.3639 0.7018 'International Tables Vol C Tables 4.2.6.8 and 6.1.1.4'

loop_
_geom_angle_atom_site_label_1
_geom_angle_atom_site_label_2
_geom_angle_atom_site_label_3
_geom_angle
C16 C1 C2 115.4(3)
C16 C1 Rh1 115.6(3)
C2 C1 Rh1 112.5(2)
C16 C1 H1 103.8
C2 C1 H1 103.8
Rh1 C1 H1 103.8
C7 C2 C3 117.8(3)
C7 C2 C1 124.8(3)
C3 C2 C1 117.3(3)
C4 C3 C2 120.4(3)
C4 C3 P1 125.1(3)
C2 C3 P1 113.8(3)
C3 C4 C5 120.6(3)
C3 C4 H4 119.7
C5 C4 H4 119.7
C6 C5 C4 119.1(4)
C6 C5 H5 120.4
C4 C5 H5 120.4
C5 C6 C7 120.5(4)
C5 C6 H6 119.7
C7 C6 H6 119.7
C6 C7 C2 121.2(3)
C6 C7 H7 119.4
C2 C7 H7 119.4
C11 C8 C10 110.2(3)
C11 C8 C9 108.4(4)
C10 C8 C9 107.1(4)
C11 C8 P1 115.0(3)
C10 C8 P1 108.4(3)
C9 C8 P1 107.4(3)
C8 C9 H9A 109.5
C8 C9 H9B 109.5
H9A C9 H9B 109.5
C8 C9 H9C 109.5
H9A C9 H9C 109.5
H9B C9 H9C 109.5
C8 C10 H10A 109.5
C8 C10 H10B 109.5
H10A C10 H10B 109.5
C8 C10 H10C 109.5
H10A C10 H10C 109.5
H10B C10 H10C 109.5
C8 C11 H11A 109.5
C8 C11 H11B 109.5
H11A C11 H11B 109.5
C8 C11 H11C 109.5
H11A C11 H11C 109.5
H11B C11 H11C 109.5
C14 C12 C13 108.4(4)
C14 C12 C15 110.2(4)
C13 C12 C15 108.9(4)
C14 C12 P1 115.6(3)
C13 C12 P1 104.9(3)
C15 C12 P1 108.6(3)
C12 C13 H13A 109.5
C12 C13 H13B 109.5
H13A C13 H13B 109.5
C12 C13 H13C 109.5
H13A C13 H13C 109.5
H13B C13 H13C 109.5
C12 C14 H14A 109.5
C12 C14 H14B 109.5
H14A C14 H14B 109.5
C12 C14 H14C 109.5
H14A C14 H14C 109.5
H14B C14 H14C 109.5
C12 C15 H15A 109.5
C12 C15 H15B 109.5
H15A C15 H15B 109.5
C12 C15 H15C 109.5
H15A C15 H15C 109.5
H15B C15 H15C 109.5
C17 C16 C21 118.5(3)
C17 C16 C1 121.5(3)
C21 C16 C1 119.9(3)
C20 C21 C16 120.7(4)
C20 C21 H21 119.6
C16 C21 H21 119.6
C19 C20 C21 119.9(4)
C19 C20 H20 120.1
C21 C20 H20 120.1
C20 C19 C18 120.8(3)
C20 C19 H19 119.6
C18 C19 H19 119.6
C19 C18 C17 119.9(4)
C19 C18 H18 120.1
C17 C18 H18 120.1
C16 C17 C18 119.5(3)
C16 C17 P2 114.2(2)
C18 C17 P2 125.9(3)
C25 C22 C23 109.0(4)
C25 C22 C24 109.9(4)
C23 C22 C24 108.4(4)
C25 C22 P2 107.0(3)
C23 C22 P2 107.3(3)
C24 C22 P2 114.9(3)
C22 C23 H23A 109.5
C22 C23 H23B 109.5
H23A C23 H23B 109.5
C22 C23 H23C 109.5
H23A C23 H23C 109.5
H23B C23 H23C 109.5
C22 C24 H24A 109.5
C22 C24 H24B 109.5
H24A C24 H24B 109.5
C22 C24 H24C 109.5
H24A C24 H24C 109.5
H24B C24 H24C 109.5
C22 C25 H25A 109.5
C22 C25 H25B 109.5
H25A C25 H25B 109.5
C22 C25 H25C 109.5
H25A C25 H25C 109.5
H25B C25 H25C 109.5
C29 C26 C28 109.9(4)
C29 C26 C27 108.4(3)
C28 C26 C27 108.9(3)
C29 C26 P2 104.2(3)
C28 C26 P2 109.1(3)
C27 C26 P2 116.1(3)
C26 C27 H27A 109.5
C26 C27 H27B 109.5
H27A C27 H27B 109.5
C26 C27 H27C 109.5
H27A C27 H27C 109.5
H27B C27 H27C 109.5
C26 C28 H28A 109.5
C26 C28 H28B 109.5
H28A C28 H28B 109.5
C26 C28 H28C 109.5
H28A C28 H28C 109.5
H28B C28 H28C 109.5
C26 C29 H29A 109.5
C26 C29 H29B 109.5
H29A C29 H29B 109.5
C26 C29 H29C 109.5
H29A C29 H29C 109.5
H29B C29 H29C 109.5
C3 P1 C12 106.23(17)
C3 P1 C8 105.15(18)
C12 P1 C8 111.73(18)
C3 P1 Rh1 100.74(11)
C12 P1 Rh1 117.92(15)
C8 P1 Rh1 113.31(13)
C17 P2 C22 107.24(19)
C17 P2 C26 103.96(17)
C22 P2 C26 112.37(19)
C17 P2 Rh1 102.03(11)
C22 P2 Rh1 113.46(14)
C26 P2 Rh1 116.31(13)
C1 Rh1 P2 85.64(11)
C1 Rh1 P1 83.01(11)
P2 Rh1 P1 162.73(4)
C1 Rh1 Cl1 151.67(12)
P2 Rh1 Cl1 100.01(4)
P1 Rh1 Cl1 96.14(4)
C1 Rh1 H1M 84(2)
P2 Rh1 H1M 83(2)
P1 Rh1 H1M 83(2)
Cl1 Rh1 H1M 124(2)

loop_
_geom_bond_atom_site_label_1
_geom_bond_atom_site_label_2
_geom_bond_distance
C1 C16 1.521(5)
C1 C2 1.524(5)
C1 Rh1 2.068(3)
C1 H1 1.0000
C2 C7 1.392(5)
C2 C3 1.412(5)
C3 C4 1.381(5)
C3 P1 1.828(4)
C4 C5 1.398(6)
C4 H4 0.9500
C5 C6 1.377(6)
C5 H5 0.9500
C6 C7 1.388(6)
C6 H6 0.9500
C7 H7 0.9500
C8 C11 1.529(6)
C8 C10 1.529(6)
C8 C9 1.533(6)
C8 P1 1.905(4)
C9 H9A 0.9800
C9 H9B 0.9800
C9 H9C 0.9800
C10 H10A 0.9800
C10 H10B 0.9800
C10 H10C 0.9800
C11 H11A 0.9800
C11 H11B 0.9800
C11 H11C 0.9800
C12 C14 1.515(6)
C12 C13 1.528(6)
C12 C15 1.544(6)
C12 P1 1.880(4)
C13 H13A 0.9800
C13 H13B 0.9800
C13 H13C 0.9800
C14 H14A 0.9800
C14 H14B 0.9800
C14 H14C 0.9800
C15 H15A 0.9800
C15 H15B 0.9800
C15 H15C 0.9800
C16 C17 1.389(5)
C16 C21 1.402(5)
C21 C20 1.385(6)
C21 H21 0.9500
C20 C19 1.368(6)
C20 H20 0.9500
C19 C18 1.372(6)
C19 H19 0.9500
C18 C17 1.414(5)
C18 H18 0.9500
C17 P2 1.828(3)
C22 C25 1.531(7)
C22 C23 1.532(7)
C22 C24 1.534(6)
C22 P2 1.885(4)
C23 H23A 0.9800
C23 H23B 0.9800
C23 H23C 0.9800
C24 H24A 0.9800
C24 H24B 0.9800
C24 H24C 0.9800
C25 H25A 0.9800
C25 H25B 0.9800
C25 H25C 0.9800
C26 C29 1.526(6)
C26 C28 1.531(5)
C26 C27 1.532(5)
C26 P2 1.892(4)
C27 H27A 0.9800
C27 H27B 0.9800
C27 H27C 0.9800
C28 H28A 0.9800
C28 H28B 0.9800
C28 H28C 0.9800
C29 H29A 0.9800
C29 H29B 0.9800
C29 H29C 0.9800
Cl1 Rh1 2.4235(11)
P1 Rh1 2.3208(9)
P2 Rh1 2.2981(9)
Rh1 H1M 0.98(5)

loop_
_geom_torsion_atom_site_label_1
_geom_torsion_atom_site_label_2
_geom_torsion_atom_site_label_3
_geom_torsion_atom_site_label_4
_geom_torsion
C16 C1 C2 C7 9.5(5)
Rh1 C1 C2 C7 145.1(3)
C16 C1 C2 C3 -175.3(3)
Rh1 C1 C2 C3 -39.7(4)
C7 C2 C3 C4 6.6(5)
C1 C2 C3 C4 -168.9(3)
C7 C2 C3 P1 -164.2(3)
C1 C2 C3 P1 20.3(4)
C2 C3 C4 C5 -4.5(6)
P1 C3 C4 C5 165.2(3)
C3 C4 C5 C6 -0.8(6)
C4 C5 C6 C7 4.0(6)
C5 C6 C7 C2 -1.7(6)
C3 C2 C7 C6 -3.6(5)
C1 C2 C7 C6 171.6(4)
C2 C1 C16 C17 126.2(4)
Rh1 C1 C16 C17 -8.0(5)
C2 C1 C16 C21 -56.8(5)
Rh1 C1 C16 C21 169.0(3)
C17 C16 C21 C20 -7.8(6)
C1 C16 C21 C20 175.0(4)
C16 C21 C20 C19 1.1(7)
C21 C20 C19 C18 5.0(7)
C20 C19 C18 C17 -4.4(7)
C21 C16 C17 C18 8.4(6)
C1 C16 C17 C18 -174.5(4)
C21 C16 C17 P2 -165.2(3)
C1 C16 C17 P2 11.9(5)
C19 C18 C17 C16 -2.5(6)
C19 C18 C17 P2 170.3(3)
C4 C3 P1 C12 71.2(4)
C2 C3 P1 C12 -118.5(3)
C4 C3 P1 C8 -47.4(4)
C2 C3 P1 C8 122.9(3)
C4 C3 P1 Rh1 -165.4(3)
C2 C3 P1 Rh1 5.0(3)
C14 C12 P1 C3 -41.9(4)
C13 C12 P1 C3 77.4(3)
C15 C12 P1 C3 -166.3(3)
C14 C12 P1 C8 72.3(4)
C13 C12 P1 C8 -168.5(3)
C15 C12 P1 C8 -52.2(4)
C14 C12 P1 Rh1 -153.8(3)
C13 C12 P1 Rh1 -34.6(4)
C15 C12 P1 Rh1 81.7(4)
C16 C17 P2 C22 -128.9(3)
C18 C17 P2 C22 58.0(4)
C16 C17 P2 C26 111.9(3)
C18 C17 P2 C26 -61.2(4)
C16 C17 P2 Rh1 -9.4(3)
C18 C17 P2 Rh1 177.5(3)
C25 C22 P2 C17 160.7(3)
C23 C22 P2 C17 43.8(4)
C24 C22 P2 C17 -76.9(4)
C25 C22 P2 C26 -85.7(4)
C23 C22 P2 C26 157.4(3)
C24 C22 P2 C26 36.7(5)
C25 C22 P2 Rh1 48.8(4)
C23 C22 P2 Rh1 -68.1(3)
C24 C22 P2 Rh1 171.2(4)
C29 C26 P2 C17 -71.6(3)
C28 C26 P2 C17 171.0(3)
C27 C26 P2 C17 47.5(3)
C29 C26 P2 C22 172.8(3)
C28 C26 P2 C22 55.4(4)
C27 C26 P2 C22 -68.1(3)
C29 C26 P2 Rh1 39.6(3)
C28 C26 P2 Rh1 -77.7(3)
C27 C26 P2 Rh1 158.8(3)

loop_
_platon_squeeze_void_nr
_platon_squeeze_void_average_x
_platon_squeeze_void_average_y
_platon_squeeze_void_average_z
_platon_squeeze_void_volume
_platon_squeeze_void_count_electrons
_platon_squeeze_void_content
1 0.250 -0.207 0.214 416 114 ' '
2 0.750 0.207 0.229 416 109 ' '
